data_4087545
loop_
_publ_author_name
'Baker, Robert W.'
'Turner, Peter'
'Luck, Ian J.'

_publ_section_title
;
 Electronic Control of Metal-Centered Chirality in
 \h5:\kS-Indenyl-Sulfanyl and -Sulfinyl Rhodacycles of 2-Phenylpyridine
;
_journal_issue 9
_journal_name_full Organometallics
_journal_page_first 1751
_journal_paper_doi 10.1021/acs.organomet.5b00255
_journal_volume 34
_journal_year 2015
_chemical_formula_sum 'C32 H25 F6 N Rh S Sb'
_chemical_formula_weight 794.25
_space_group_IT_number 2
_space_group_name_Hall '-P 1'
_space_group_name_H-M_alt 'P -1'
_symmetry_cell_setting triclinic
_symmetry_Int_Tables_number 2
_symmetry_space_group_name_Hall '-P 1'
_symmetry_space_group_name_H-M 'P -1'
_atom_sites_solution_hydrogens geom
_atom_sites_solution_primary direct
_atom_sites_solution_secondary difmap
_audit_creation_method SHELXL-97
_cell_angle_alpha 102.8210(10)
_cell_angle_beta 110.0480(10)
_cell_angle_gamma 102.4830(10)
_cell_formula_units_Z 2
_cell_length_a 10.3064(3)
_cell_length_b 12.5110(3)
_cell_length_c 13.0152(3)
_cell_measurement_reflns_used 9748
_cell_measurement_temperature 150(2)
_cell_measurement_theta_max 37.77
_cell_measurement_theta_min 2.90
_cell_volume 1456.90(7)
_computing_cell_refinement 'SAINT (Bruker-AXS,2012)'
_computing_data_collection 'APEX (Bruker-AXS,2012)'
_computing_data_reduction 'SAINT and XPREP (Bruker-AXS,2012)'
_computing_molecular_graphics
;
  xtal 3.6 (Hall,du Boulay, D.J. & Olthof-Hazekamp, R. 1999)
  ORTEPII  (Johnson,C.K., 1976). 
  WinGX (Farrugia, 1999)
;
_computing_structure_refinement 'SHELXL-97 (Sheldrick, 1997)'
_computing_structure_solution 'SIR97 (Altomare, et. al. 1997)'
_diffrn_ambient_temperature 150(2)
_diffrn_crystal_treatment
;
attached with Exxon Paratone N, to a short length 
of fibre supported on a thin piece of copper wire 
inserted in a copper mounting pin.  The crystal was 
quenched in a cold nitrogen gas stream from an 
Oxford Cryosystems Cryostream. 
;
_diffrn_measured_fraction_theta_full 0.999
_diffrn_measured_fraction_theta_max 0.964
_diffrn_measurement_device_type APEXII-FR591
_diffrn_measurement_method \w+\f
_diffrn_radiation_monochromator mirror
_diffrn_radiation_source 'rotating anode'
_diffrn_radiation_type MoK\a
_diffrn_radiation_wavelength 0.71073
_diffrn_reflns_av_R_equivalents 0.0221
_diffrn_reflns_av_sigmaI/netI 0.0162
_diffrn_reflns_limit_h_max 17
_diffrn_reflns_limit_h_min -17
_diffrn_reflns_limit_k_max 21
_diffrn_reflns_limit_k_min -21
_diffrn_reflns_limit_l_max 22
_diffrn_reflns_limit_l_min -22
_diffrn_reflns_number 80770
_diffrn_reflns_theta_full 27.50
_diffrn_reflns_theta_max 37.88
_diffrn_reflns_theta_min 2.05
_exptl_absorpt_coefficient_mu 1.627
_exptl_absorpt_correction_T_max 0.748
_exptl_absorpt_correction_T_min 0.720
_exptl_absorpt_correction_type multi-scan
_exptl_absorpt_process_details
;
 SADABS (Sheldrick, 1996)
;
_exptl_crystal_colour orange
_exptl_crystal_density_diffrn 1.811
_exptl_crystal_density_method 'not measured'
_exptl_crystal_description prismatic
_exptl_crystal_F_000 780
_exptl_crystal_size_max 0.222
_exptl_crystal_size_mid 0.139
_exptl_crystal_size_min 0.112
_refine_diff_density_max 0.840
_refine_diff_density_min -1.250
_refine_diff_density_rms 0.177
_refine_ls_extinction_method none
_refine_ls_goodness_of_fit_ref 1.238
_refine_ls_hydrogen_treatment constr
_refine_ls_matrix_type full
_refine_ls_number_parameters 381
_refine_ls_number_reflns 15181
_refine_ls_number_restraints 0
_refine_ls_restrained_S_all 1.238
_refine_ls_R_factor_all 0.0255
_refine_ls_R_factor_gt 0.0203
_refine_ls_shift/su_max 0.003
_refine_ls_shift/su_mean 0.000
_refine_ls_structure_factor_coef Fsqd
_refine_ls_weighting_details 'calc w=1/[\s^2^(Fo^2^)+(0.04P)^2^+0.2P] where P=(Fo^2^+2Fc^2^)/3'
_refine_ls_weighting_scheme calc
_refine_ls_wR_factor_gt 0.0629
_refine_ls_wR_factor_ref 0.0752
_reflns_number_gt 13504
_reflns_number_total 15181
_reflns_threshold_expression >2sigma(I)
_cod_data_source_file om5b00255_si_001.cif
_cod_data_source_block rwb12pt1
_cod_original_cell_volume 1456.90(6)
_cod_database_code 4087545

loop_
_symmetry_equiv_pos_as_xyz
'x, y, z'
'-x, -y, -z'

loop_
_atom_site_label
_atom_site_type_symbol
_atom_site_fract_x
_atom_site_fract_y
_atom_site_fract_z
_atom_site_U_iso_or_equiv
_atom_site_adp_type
_atom_site_occupancy
_atom_site_symmetry_multiplicity
_atom_site_calc_flag
_atom_site_refinement_flags
Rh1 Rh 0.054583(8) 0.284616(6) -0.037596(7) 0.01283(2) Uani 1 1 d .
S1 S 0.07377(3) 0.09855(2) -0.05923(2) 0.01539(5) Uani 1 1 d .
N1 N 0.05185(11) 0.31976(8) 0.12494(9) 0.01556(15) Uani 1 1 d .
C1 C 0.14789(12) 0.28672(9) -0.15943(10) 0.01483(16) Uani 1 1 d .
C2 C 0.03638(13) 0.34068(9) -0.18931(10) 0.01752(17) Uani 1 1 d .
C3 C 0.07515(13) 0.44044(9) -0.09217(11) 0.01839(18) Uani 1 1 d .
H3 H 0.0144 0.4857 -0.0827 0.022 Uiso 1 1 calc R
C4 C 0.22305(13) 0.46089(9) -0.01033(10) 0.01673(17) Uani 1 1 d .
C5 C 0.31486(14) 0.54802(10) 0.09652(11) 0.0217(2) Uani 1 1 d .
H5 H 0.2856 0.6112 0.1249 0.026 Uiso 1 1 calc R
C6 C 0.44815(15) 0.53877(11) 0.15846(12) 0.0250(2) Uani 1 1 d .
H6 H 0.5106 0.5965 0.2307 0.030 Uiso 1 1 calc R
C7 C 0.49490(14) 0.44588(11) 0.11770(12) 0.0233(2) Uani 1 1 d .
H7 H 0.5880 0.4431 0.1626 0.028 Uiso 1 1 calc R
C8 C 0.40735(12) 0.35929(10) 0.01373(11) 0.01857(18) Uani 1 1 d .
H8 H 0.4388 0.2970 -0.0133 0.022 Uiso 1 1 calc R
C9 C 0.26941(12) 0.36606(9) -0.05129(10) 0.01515(16) Uani 1 1 d .
C10 C 0.14701(12) 0.17150(9) -0.22319(10) 0.01552(16) Uani 1 1 d .
C11 C 0.12082(12) 0.08030(9) -0.18146(10) 0.01644(17) Uani 1 1 d .
C12 C 0.12436(14) -0.03037(10) -0.23500(12) 0.0222(2) Uani 1 1 d .
H12 H 0.1042 -0.0919 -0.2054 0.027 Uiso 1 1 calc R
C13 C 0.15705(15) -0.04776(11) -0.32956(12) 0.0247(2) Uani 1 1 d .
H13 H 0.1605 -0.1215 -0.3650 0.030 Uiso 1 1 calc R
C14 C 0.18595(13) 0.04362(10) -0.37539(11) 0.02049(19) Uani 1 1 d .
C15 C 0.22305(17) 0.02752(13) -0.47198(12) 0.0284(3) Uani 1 1 d .
H15 H 0.2280 -0.0457 -0.5073 0.034 Uiso 1 1 calc R
C16 C 0.25167(19) 0.11600(15) -0.51483(13) 0.0329(3) Uani 1 1 d .
H16 H 0.2765 0.1038 -0.5794 0.039 Uiso 1 1 calc R
C17 C 0.24454(18) 0.22584(14) -0.46338(13) 0.0302(3) Uani 1 1 d .
H17 H 0.2647 0.2869 -0.4936 0.036 Uiso 1 1 calc R
C18 C 0.20853(15) 0.24444(11) -0.36996(11) 0.0227(2) Uani 1 1 d .
H18 H 0.2032 0.3181 -0.3365 0.027 Uiso 1 1 calc R
C19 C 0.17918(12) 0.15427(10) -0.32297(10) 0.01748(17) Uani 1 1 d .
C20 C 0.23897(14) 0.10017(11) 0.05304(12) 0.0230(2) Uani 1 1 d .
H20A H 0.2564 0.0261 0.0315 0.035 Uiso 1 1 calc R
H20B H 0.2279 0.1123 0.1262 0.035 Uiso 1 1 calc R
H20C H 0.3217 0.1630 0.0619 0.035 Uiso 1 1 calc R
C21 C -0.09206(16) 0.30379(13) -0.30290(12) 0.0271(2) Uani 1 1 d .
H21A H -0.0685 0.3481 -0.3511 0.041 Uiso 1 1 calc R
H21B H -0.1759 0.3180 -0.2898 0.041 Uiso 1 1 calc R
H21C H -0.1158 0.2211 -0.3422 0.041 Uiso 1 1 calc R
C22 C 0.17412(13) 0.37189(10) 0.22364(11) 0.02060(19) Uani 1 1 d .
H22 H 0.2662 0.3883 0.2194 0.025 Uiso 1 1 calc R
C23 C 0.16876(16) 0.40199(12) 0.33088(12) 0.0260(2) Uani 1 1 d .
H23 H 0.2559 0.4379 0.3994 0.031 Uiso 1 1 calc R
C24 C 0.03303(18) 0.37857(12) 0.33637(12) 0.0277(2) Uani 1 1 d .
H24 H 0.0266 0.4006 0.4087 0.033 Uiso 1 1 calc R
C25 C -0.09260(15) 0.32277(11) 0.23523(12) 0.0228(2) Uani 1 1 d .
H25 H -0.1855 0.3054 0.2379 0.027 Uiso 1 1 calc R
C26 C -0.08109(12) 0.29239(9) 0.12940(10) 0.01640(17) Uani 1 1 d .
C27 C -0.20045(12) 0.22877(9) 0.01566(11) 0.01714(17) Uani 1 1 d .
C28 C -0.34550(13) 0.18092(11) -0.00095(13) 0.0241(2) Uani 1 1 d .
H28 H -0.3715 0.1931 0.0630 0.029 Uiso 1 1 calc R
C29 C -0.45060(14) 0.11587(13) -0.11101(15) 0.0301(3) Uani 1 1 d .
H29 H -0.5490 0.0844 -0.1227 0.036 Uiso 1 1 calc R
C30 C -0.41171(15) 0.09685(13) -0.20422(14) 0.0298(3) Uani 1 1 d .
H30 H -0.4838 0.0517 -0.2793 0.036 Uiso 1 1 calc R
C31 C -0.26718(14) 0.14370(11) -0.18833(12) 0.0235(2) Uani 1 1 d .
H31 H -0.2416 0.1288 -0.2524 0.028 Uiso 1 1 calc R
C32 C -0.16042(12) 0.21232(9) -0.07872(10) 0.01683(17) Uani 1 1 d .
Sb1 Sb 0.412617(9) 0.703738(8) 0.606279(7) 0.02162(2) Uani 1 1 d .
F1 F 0.20938(12) 0.64641(15) 0.54926(10) 0.0625(4) Uani 1 1 d .
F2 F 0.4234(2) 0.56106(13) 0.62429(13) 0.0755(5) Uani 1 1 d .
F3 F 0.61628(12) 0.76214(15) 0.66869(10) 0.0552(4) Uani 1 1 d .
F4 F 0.39978(18) 0.84427(10) 0.58571(12) 0.0551(3) Uani 1 1 d .
F5 F 0.40490(12) 0.65294(9) 0.45697(8) 0.0357(2) Uani 1 1 d .
F6 F 0.42021(11) 0.75546(11) 0.75668(8) 0.0397(2) Uani 1 1 d .

loop_
_atom_site_aniso_label
_atom_site_aniso_U_11
_atom_site_aniso_U_22
_atom_site_aniso_U_33
_atom_site_aniso_U_23
_atom_site_aniso_U_13
_atom_site_aniso_U_12
Rh1 0.01303(4) 0.01250(3) 0.01434(4) 0.00516(3) 0.00582(3) 0.00549(2)
S1 0.01560(10) 0.01337(9) 0.01928(12) 0.00780(8) 0.00763(9) 0.00523(8)
N1 0.0162(4) 0.0150(3) 0.0156(4) 0.0056(3) 0.0062(3) 0.0050(3)
C1 0.0183(4) 0.0133(4) 0.0161(4) 0.0064(3) 0.0087(3) 0.0068(3)
C2 0.0211(4) 0.0173(4) 0.0173(5) 0.0089(4) 0.0074(4) 0.0093(4)
C3 0.0233(5) 0.0152(4) 0.0219(5) 0.0089(4) 0.0108(4) 0.0106(4)
C4 0.0210(4) 0.0125(4) 0.0197(5) 0.0066(3) 0.0105(4) 0.0060(3)
C5 0.0266(5) 0.0139(4) 0.0231(5) 0.0039(4) 0.0117(4) 0.0033(4)
C6 0.0245(5) 0.0200(5) 0.0225(6) 0.0046(4) 0.0070(4) -0.0014(4)
C7 0.0174(5) 0.0235(5) 0.0249(6) 0.0100(4) 0.0055(4) 0.0018(4)
C8 0.0162(4) 0.0183(4) 0.0242(5) 0.0107(4) 0.0090(4) 0.0060(3)
C9 0.0174(4) 0.0127(3) 0.0184(4) 0.0068(3) 0.0093(4) 0.0055(3)
C10 0.0173(4) 0.0139(4) 0.0160(4) 0.0048(3) 0.0067(3) 0.0066(3)
C11 0.0181(4) 0.0134(4) 0.0194(5) 0.0055(3) 0.0087(4) 0.0062(3)
C12 0.0264(5) 0.0135(4) 0.0280(6) 0.0058(4) 0.0121(5) 0.0082(4)
C13 0.0271(6) 0.0179(4) 0.0274(6) 0.0016(4) 0.0112(5) 0.0098(4)
C14 0.0197(5) 0.0211(5) 0.0178(5) 0.0013(4) 0.0066(4) 0.0083(4)
C15 0.0304(6) 0.0333(6) 0.0199(6) 0.0004(5) 0.0113(5) 0.0136(5)
C16 0.0379(8) 0.0444(8) 0.0212(6) 0.0084(6) 0.0168(6) 0.0169(6)
C17 0.0363(7) 0.0391(7) 0.0228(6) 0.0143(5) 0.0165(6) 0.0148(6)
C18 0.0273(5) 0.0252(5) 0.0195(5) 0.0095(4) 0.0116(4) 0.0103(4)
C19 0.0176(4) 0.0186(4) 0.0160(4) 0.0044(3) 0.0066(4) 0.0069(3)
C20 0.0207(5) 0.0223(5) 0.0253(6) 0.0124(4) 0.0051(4) 0.0078(4)
C21 0.0279(6) 0.0320(6) 0.0203(6) 0.0114(5) 0.0040(5) 0.0139(5)
C22 0.0200(5) 0.0197(4) 0.0185(5) 0.0070(4) 0.0051(4) 0.0032(4)
C23 0.0309(6) 0.0235(5) 0.0175(5) 0.0057(4) 0.0065(5) 0.0035(4)
C24 0.0386(7) 0.0250(5) 0.0204(6) 0.0053(4) 0.0155(5) 0.0083(5)
C25 0.0282(6) 0.0214(5) 0.0244(6) 0.0075(4) 0.0164(5) 0.0093(4)
C26 0.0189(4) 0.0139(4) 0.0204(5) 0.0069(3) 0.0106(4) 0.0072(3)
C27 0.0151(4) 0.0154(4) 0.0218(5) 0.0053(3) 0.0080(4) 0.0065(3)
C28 0.0167(5) 0.0247(5) 0.0328(7) 0.0076(5) 0.0127(5) 0.0078(4)
C29 0.0140(5) 0.0292(6) 0.0399(8) 0.0050(5) 0.0078(5) 0.0050(4)
C30 0.0170(5) 0.0296(6) 0.0302(7) 0.0015(5) 0.0020(5) 0.0045(4)
C31 0.0189(5) 0.0234(5) 0.0213(5) 0.0016(4) 0.0044(4) 0.0054(4)
C32 0.0139(4) 0.0162(4) 0.0195(5) 0.0049(3) 0.0056(4) 0.0061(3)
Sb1 0.02169(4) 0.02779(4) 0.01617(4) 0.00699(3) 0.00725(3) 0.01036(3)
F1 0.0235(5) 0.1132(12) 0.0271(5) 0.0117(6) 0.0066(4) -0.0056(6)
F2 0.1477(17) 0.0478(7) 0.0507(8) 0.0320(7) 0.0441(10) 0.0465(9)
F3 0.0224(4) 0.1088(11) 0.0303(5) 0.0170(6) 0.0096(4) 0.0204(6)
F4 0.0869(10) 0.0352(6) 0.0534(8) 0.0177(5) 0.0293(7) 0.0344(6)
F5 0.0450(6) 0.0411(5) 0.0213(4) 0.0068(4) 0.0165(4) 0.0126(4)
F6 0.0300(5) 0.0645(7) 0.0183(4) 0.0033(4) 0.0110(4) 0.0116(5)

loop_
_atom_type_symbol
_atom_type_description
_atom_type_scat_dispersion_real
_atom_type_scat_dispersion_imag
_atom_type_scat_source
C C 0.0033 0.0016 'International Tables Vol C Tables 4.2.6.8 and 6.1.1.4'
H H 0.0000 0.0000 'International Tables Vol C Tables 4.2.6.8 and 6.1.1.4'
N N 0.0061 0.0033 'International Tables Vol C Tables 4.2.6.8 and 6.1.1.4'
F F 0.0171 0.0103 'International Tables Vol C Tables 4.2.6.8 and 6.1.1.4'
S S 0.1246 0.1234 'International Tables Vol C Tables 4.2.6.8 and 6.1.1.4'
Rh Rh -1.1178 0.9187 'International Tables Vol C Tables 4.2.6.8 and 6.1.1.4'
Sb Sb -0.5866 1.5461 'International Tables Vol C Tables 4.2.6.8 and 6.1.1.4'

loop_
_geom_angle_atom_site_label_1
_geom_angle_atom_site_label_2
_geom_angle_atom_site_label_3
_geom_angle
C32 Rh1 N1 78.83(4)
C32 Rh1 C1 124.69(5)
N1 Rh1 C1 156.48(4)
C32 Rh1 C2 99.14(5)
N1 Rh1 C2 147.75(4)
C1 Rh1 C2 38.88(4)
C32 Rh1 C3 106.69(4)
N1 Rh1 C3 111.30(4)
C1 Rh1 C3 64.54(4)
C2 Rh1 C3 37.91(4)
C32 Rh1 C9 161.64(4)
N1 Rh1 C9 118.16(4)
C1 Rh1 C9 38.50(4)
C2 Rh1 C9 62.90(4)
C3 Rh1 C9 62.10(4)
C32 Rh1 S1 87.21(3)
N1 Rh1 S1 98.09(3)
C1 Rh1 S1 84.90(3)
C2 Rh1 S1 114.03(3)
C3 Rh1 S1 149.24(3)
C9 Rh1 S1 96.53(3)
C32 Rh1 C4 140.79(4)
N1 Rh1 C4 99.47(4)
C1 Rh1 C4 62.68(4)
C2 Rh1 C4 61.81(4)
C3 Rh1 C4 36.95(4)
C9 Rh1 C4 35.73(4)
S1 Rh1 C4 131.24(3)
C11 S1 C20 101.56(6)
C11 S1 Rh1 98.85(3)
C20 S1 Rh1 111.44(4)
C22 N1 C26 120.01(10)
C22 N1 Rh1 122.83(8)
C26 N1 Rh1 117.10(8)
C2 C1 C9 108.04(9)
C2 C1 C10 128.09(10)
C9 C1 C10 123.87(9)
C2 C1 Rh1 73.61(6)
C9 C1 Rh1 77.86(6)
C10 C1 Rh1 114.98(7)
C3 C2 C1 107.28(10)
C3 C2 C21 126.03(10)
C1 C2 C21 126.61(11)
C3 C2 Rh1 71.43(6)
C1 C2 Rh1 67.51(6)
C21 C2 Rh1 128.74(9)
C2 C3 C4 108.68(9)
C2 C3 Rh1 70.66(6)
C4 C3 Rh1 77.16(6)
C2 C3 H3 125.7
C4 C3 H3 125.7
Rh1 C3 H3 118.3
C5 C4 C9 119.95(11)
C5 C4 C3 132.20(10)
C9 C4 C3 107.73(10)
C5 C4 Rh1 126.20(8)
C9 C4 Rh1 70.26(6)
C3 C4 Rh1 65.89(6)
C6 C5 C4 118.15(11)
C6 C5 H5 120.9
C4 C5 H5 120.9
C5 C6 C7 122.05(12)
C5 C6 H6 119.0
C7 C6 H6 119.0
C8 C7 C6 121.11(12)
C8 C7 H7 119.4
C6 C7 H7 119.4
C7 C8 C9 118.08(11)
C7 C8 H8 121.0
C9 C8 H8 121.0
C8 C9 C4 120.67(10)
C8 C9 C1 132.06(10)
C4 C9 C1 107.19(9)
C8 C9 Rh1 125.22(7)
C4 C9 Rh1 74.01(6)
C1 C9 Rh1 63.64(5)
C11 C10 C19 119.19(10)
C11 C10 C1 118.96(10)
C19 C10 C1 121.78(9)
C10 C11 C12 121.95(11)
C10 C11 S1 119.94(8)
C12 C11 S1 118.07(8)
C13 C12 C11 119.54(11)
C13 C12 H12 120.2
C11 C12 H12 120.2
C12 C13 C14 120.68(11)
C12 C13 H13 119.7
C14 C13 H13 119.7
C15 C14 C13 121.29(11)
C15 C14 C19 118.97(12)
C13 C14 C19 119.73(11)
C16 C15 C14 120.87(13)
C16 C15 H15 119.6
C14 C15 H15 119.6
C15 C16 C17 120.36(13)
C15 C16 H16 119.8
C17 C16 H16 119.8
C18 C17 C16 120.35(14)
C18 C17 H17 119.8
C16 C17 H17 119.8
C17 C18 C19 120.56(12)
C17 C18 H18 119.7
C19 C18 H18 119.7
C18 C19 C14 118.88(11)
C18 C19 C10 122.22(10)
C14 C19 C10 118.88(10)
S1 C20 H20A 109.5
S1 C20 H20B 109.5
H20A C20 H20B 109.5
S1 C20 H20C 109.5
H20A C20 H20C 109.5
H20B C20 H20C 109.5
C2 C21 H21A 109.5
C2 C21 H21B 109.5
H21A C21 H21B 109.5
C2 C21 H21C 109.5
H21A C21 H21C 109.5
H21B C21 H21C 109.5
N1 C22 C23 121.76(12)
N1 C22 H22 119.1
C23 C22 H22 119.1
C22 C23 C24 118.81(13)
C22 C23 H23 120.6
C24 C23 H23 120.6
C25 C24 C23 119.49(12)
C25 C24 H24 120.3
C23 C24 H24 120.3
C24 C25 C26 119.43(12)
C24 C25 H25 120.3
C26 C25 H25 120.3
N1 C26 C25 120.42(11)
N1 C26 C27 112.77(10)
C25 C26 C27 126.80(11)
C28 C27 C32 120.71(11)
C28 C27 C26 123.48(11)
C32 C27 C26 115.74(9)
C29 C28 C27 119.82(13)
C29 C28 H28 120.1
C27 C28 H28 120.1
C28 C29 C30 119.95(12)
C28 C29 H29 120.0
C30 C29 H29 120.0
C29 C30 C31 120.61(13)
C29 C30 H30 119.7
C31 C30 H30 119.7
C32 C31 C30 120.36(13)
C32 C31 H31 119.8
C30 C31 H31 119.8
C31 C32 C27 118.50(10)
C31 C32 Rh1 126.25(9)
C27 C32 Rh1 115.12(8)
F4 Sb1 F1 89.81(8)
F4 Sb1 F3 90.51(7)
F1 Sb1 F3 177.95(5)
F4 Sb1 F2 179.02(7)
F1 Sb1 F2 89.65(9)
F3 Sb1 F2 90.05(8)
F4 Sb1 F5 89.17(5)
F1 Sb1 F5 91.06(5)
F3 Sb1 F5 90.96(5)
F2 Sb1 F5 90.02(6)
F4 Sb1 F6 90.61(6)
F1 Sb1 F6 88.90(5)
F3 Sb1 F6 89.08(5)
F2 Sb1 F6 90.20(6)
F5 Sb1 F6 179.78(5)

loop_
_geom_bond_atom_site_label_1
_geom_bond_atom_site_label_2
_geom_bond_distance
Rh1 C32 2.0299(11)
Rh1 N1 2.0743(10)
Rh1 C1 2.1197(10)
Rh1 C2 2.2009(11)
Rh1 C3 2.2111(11)
Rh1 C9 2.3127(10)
Rh1 S1 2.3417(3)
Rh1 C4 2.3620(10)
S1 C11 1.7982(11)
S1 C20 1.8168(12)
N1 C22 1.3515(16)
N1 C26 1.3633(14)
C1 C2 1.4400(15)
C1 C9 1.4727(16)
C1 C10 1.4916(14)
C2 C3 1.4330(16)
C2 C21 1.4973(18)
C3 C4 1.4563(17)
C3 H3 0.9500
C4 C5 1.4131(17)
C4 C9 1.4350(15)
C5 C6 1.379(2)
C5 H5 0.9500
C6 C7 1.417(2)
C6 H6 0.9500
C7 C8 1.3815(18)
C7 H7 0.9500
C8 C9 1.4155(16)
C8 H8 0.9500
C10 C11 1.3829(15)
C10 C19 1.4300(16)
C11 C12 1.4195(15)
C12 C13 1.3685(19)
C12 H12 0.9500
C13 C14 1.4243(19)
C13 H13 0.9500
C14 C15 1.4205(18)
C14 C19 1.4290(16)
C15 C16 1.367(2)
C15 H15 0.9500
C16 C17 1.418(2)
C16 H16 0.9500
C17 C18 1.3753(19)
C17 H17 0.9500
C18 C19 1.4225(17)
C18 H18 0.9500
C20 H20A 0.9800
C20 H20B 0.9800
C20 H20C 0.9800
C21 H21A 0.9800
C21 H21B 0.9800
C21 H21C 0.9800
C22 C23 1.3862(19)
C22 H22 0.9500
C23 C24 1.396(2)
C23 H23 0.9500
C24 C25 1.389(2)
C24 H24 0.9500
C25 C26 1.3981(17)
C25 H25 0.9500
C26 C27 1.4640(17)
C27 C28 1.4050(16)
C27 C32 1.4120(16)
C28 C29 1.388(2)
C28 H28 0.9500
C29 C30 1.391(2)
C29 H29 0.9500
C30 C31 1.4010(19)
C30 H30 0.9500
C31 C32 1.3981(17)
C31 H31 0.9500
Sb1 F4 1.8616(11)
Sb1 F1 1.8712(11)
Sb1 F3 1.8719(11)
Sb1 F2 1.8729(13)
Sb1 F5 1.8737(9)
Sb1 F6 1.8888(9)

loop_
_geom_torsion_atom_site_label_1
_geom_torsion_atom_site_label_2
_geom_torsion_atom_site_label_3
_geom_torsion_atom_site_label_4
_geom_torsion
C32 Rh1 S1 C11 115.03(5)
N1 Rh1 S1 C11 -166.68(5)
C1 Rh1 S1 C11 -10.16(5)
C2 Rh1 S1 C11 16.26(5)
C3 Rh1 S1 C11 -3.69(8)
C9 Rh1 S1 C11 -46.93(5)
C4 Rh1 S1 C11 -56.46(5)
C32 Rh1 S1 C20 -138.77(6)
N1 Rh1 S1 C20 -60.47(6)
C1 Rh1 S1 C20 96.04(6)
C2 Rh1 S1 C20 122.46(6)
C3 Rh1 S1 C20 102.51(8)
C9 Rh1 S1 C20 59.27(6)
C4 Rh1 S1 C20 49.74(6)
C32 Rh1 N1 C22 176.48(10)
C1 Rh1 N1 C22 -4.88(15)
C2 Rh1 N1 C22 -94.08(11)
C3 Rh1 N1 C22 -79.80(10)
C9 Rh1 N1 C22 -10.95(10)
S1 Rh1 N1 C22 90.96(9)
C4 Rh1 N1 C22 -43.37(9)
C32 Rh1 N1 C26 -6.27(8)
C1 Rh1 N1 C26 172.37(8)
C2 Rh1 N1 C26 83.18(11)
C3 Rh1 N1 C26 97.45(8)
C9 Rh1 N1 C26 166.30(7)
S1 Rh1 N1 C26 -91.79(7)
C4 Rh1 N1 C26 133.88(8)
C32 Rh1 C1 C2 56.59(8)
N1 Rh1 C1 C2 -121.78(10)
C3 Rh1 C1 C2 -36.70(7)
C9 Rh1 C1 C2 -113.17(8)
S1 Rh1 C1 C2 139.64(6)
C4 Rh1 C1 C2 -78.08(7)
C32 Rh1 C1 C9 169.76(6)
N1 Rh1 C1 C9 -8.61(12)
C2 Rh1 C1 C9 113.17(8)
C3 Rh1 C1 C9 76.47(6)
S1 Rh1 C1 C9 -107.19(5)
C4 Rh1 C1 C9 35.09(6)
C32 Rh1 C1 C10 -68.32(9)
N1 Rh1 C1 C10 113.30(11)
C2 Rh1 C1 C10 -124.91(11)
C3 Rh1 C1 C10 -161.61(9)
C9 Rh1 C1 C10 121.92(10)
S1 Rh1 C1 C10 14.73(7)
C4 Rh1 C1 C10 157.00(9)
C9 C1 C2 C3 -10.27(12)
C10 C1 C2 C3 169.87(10)
Rh1 C1 C2 C3 60.68(8)
C9 C1 C2 C21 166.62(11)
C10 C1 C2 C21 -13.24(19)
Rh1 C1 C2 C21 -122.43(12)
C9 C1 C2 Rh1 -70.95(7)
C10 C1 C2 Rh1 109.19(11)
C32 Rh1 C2 C3 105.48(7)
N1 Rh1 C2 C3 21.96(11)
C1 Rh1 C2 C3 -118.57(10)
C9 Rh1 C2 C3 -78.56(7)
S1 Rh1 C2 C3 -163.50(6)
C4 Rh1 C2 C3 -38.05(7)
C32 Rh1 C2 C1 -135.95(7)
N1 Rh1 C2 C1 140.53(8)
C3 Rh1 C2 C1 118.57(10)
C9 Rh1 C2 C1 40.01(6)
S1 Rh1 C2 C1 -44.93(7)
C4 Rh1 C2 C1 80.52(7)
C32 Rh1 C2 C21 -16.25(11)
N1 Rh1 C2 C21 -99.77(12)
C1 Rh1 C2 C21 119.70(13)
C3 Rh1 C2 C21 -121.73(13)
C9 Rh1 C2 C21 159.71(12)
S1 Rh1 C2 C21 74.77(11)
C4 Rh1 C2 C21 -159.78(12)
C1 C2 C3 C4 10.26(12)
C21 C2 C3 C4 -166.65(11)
Rh1 C2 C3 C4 68.46(8)
C1 C2 C3 Rh1 -58.19(7)
C21 C2 C3 Rh1 124.89(12)
C32 Rh1 C3 C2 -83.39(7)
N1 Rh1 C3 C2 -167.63(6)
C1 Rh1 C3 C2 37.63(7)
C9 Rh1 C3 C2 80.85(7)
S1 Rh1 C3 C2 30.48(10)
C4 Rh1 C3 C2 115.35(9)
C32 Rh1 C3 C4 161.26(6)
N1 Rh1 C3 C4 77.02(7)
C1 Rh1 C3 C4 -77.72(7)
C2 Rh1 C3 C4 -115.35(9)
C9 Rh1 C3 C4 -34.50(6)
S1 Rh1 C3 C4 -84.87(9)
C2 C3 C4 C5 177.95(12)
Rh1 C3 C4 C5 -117.88(13)
C2 C3 C4 C9 -6.29(12)
Rh1 C3 C4 C9 57.89(7)
C2 C3 C4 Rh1 -64.18(7)
C32 Rh1 C4 C5 96.63(12)
N1 Rh1 C4 C5 12.74(11)
C1 Rh1 C4 C5 -151.03(11)
C2 Rh1 C4 C5 164.80(12)
C3 Rh1 C4 C5 125.76(13)
C9 Rh1 C4 C5 -113.24(13)
S1 Rh1 C4 C5 -96.89(10)
C32 Rh1 C4 C9 -150.13(7)
N1 Rh1 C4 C9 125.98(7)
C1 Rh1 C4 C9 -37.79(6)
C2 Rh1 C4 C9 -81.96(7)
C3 Rh1 C4 C9 -121.00(10)
S1 Rh1 C4 C9 16.35(8)
C32 Rh1 C4 C3 -29.13(10)
N1 Rh1 C4 C3 -113.01(7)
C1 Rh1 C4 C3 83.22(7)
C2 Rh1 C4 C3 39.05(7)
C9 Rh1 C4 C3 121.00(10)
S1 Rh1 C4 C3 137.36(6)
C9 C4 C5 C6 0.18(17)
C3 C4 C5 C6 175.52(12)
Rh1 C4 C5 C6 86.66(13)
C4 C5 C6 C7 0.48(18)
C5 C6 C7 C8 -0.66(19)
C6 C7 C8 C9 0.15(17)
C7 C8 C9 C4 0.50(16)
C7 C8 C9 C1 -175.56(11)
C7 C8 C9 Rh1 -91.01(12)
C5 C4 C9 C8 -0.68(16)
C3 C4 C9 C8 -177.05(10)
Rh1 C4 C9 C8 -121.84(10)
C5 C4 C9 C1 176.26(10)
C3 C4 C9 C1 -0.11(12)
Rh1 C4 C9 C1 55.11(7)
C5 C4 C9 Rh1 121.16(10)
C3 C4 C9 Rh1 -55.22(7)
C2 C1 C9 C8 -177.12(11)
C10 C1 C9 C8 2.75(18)
Rh1 C1 C9 C8 114.82(12)
C2 C1 C9 C4 6.43(11)
C10 C1 C9 C4 -173.71(9)
Rh1 C1 C9 C4 -61.63(7)
C2 C1 C9 Rh1 68.06(7)
C10 C1 C9 Rh1 -112.07(10)
C32 Rh1 C9 C8 -152.07(12)
N1 Rh1 C9 C8 51.69(10)
C1 Rh1 C9 C8 -124.42(12)
C2 Rh1 C9 C8 -164.83(11)
C3 Rh1 C9 C8 152.22(11)
S1 Rh1 C9 C8 -51.14(10)
C4 Rh1 C9 C8 116.56(12)
C32 Rh1 C9 C4 91.37(14)
N1 Rh1 C9 C4 -64.87(7)
C1 Rh1 C9 C4 119.02(9)
C2 Rh1 C9 C4 78.61(7)
C3 Rh1 C9 C4 35.66(7)
S1 Rh1 C9 C4 -167.70(6)
C32 Rh1 C9 C1 -27.64(15)
N1 Rh1 C9 C1 176.11(5)
C2 Rh1 C9 C1 -40.41(6)
C3 Rh1 C9 C1 -83.35(7)
S1 Rh1 C9 C1 73.29(5)
C4 Rh1 C9 C1 -119.02(9)
C2 C1 C10 C11 -103.60(13)
C9 C1 C10 C11 76.56(14)
Rh1 C1 C10 C11 -15.34(13)
C2 C1 C10 C19 79.37(15)
C9 C1 C10 C19 -100.47(13)
Rh1 C1 C10 C19 167.63(8)
C19 C10 C11 C12 -0.24(17)
C1 C10 C11 C12 -177.34(11)
C19 C10 C11 S1 -177.79(8)
C1 C10 C11 S1 5.11(15)
C20 S1 C11 C10 -108.21(10)
Rh1 S1 C11 C10 5.96(10)
C20 S1 C11 C12 74.15(10)
Rh1 S1 C11 C12 -171.68(9)
C10 C11 C12 C13 1.17(19)
S1 C11 C12 C13 178.76(10)
C11 C12 C13 C14 -0.7(2)
C12 C13 C14 C15 178.65(13)
C12 C13 C14 C19 -0.7(2)
C13 C14 C15 C16 -179.51(14)
C19 C14 C15 C16 -0.2(2)
C14 C15 C16 C17 -0.1(2)
C15 C16 C17 C18 -0.1(3)
C16 C17 C18 C19 0.5(2)
C17 C18 C19 C14 -0.78(19)
C17 C18 C19 C10 177.49(13)
C15 C14 C19 C18 0.58(18)
C13 C14 C19 C18 179.95(12)
C15 C14 C19 C10 -177.76(11)
C13 C14 C19 C10 1.61(17)
C11 C10 C19 C18 -179.42(11)
C1 C10 C19 C18 -2.40(17)
C11 C10 C19 C14 -1.14(16)
C1 C10 C19 C14 175.88(10)
C26 N1 C22 C23 -1.91(17)
Rh1 N1 C22 C23 175.27(9)
N1 C22 C23 C24 -0.60(19)
C22 C23 C24 C25 2.0(2)
C23 C24 C25 C26 -0.9(2)
C22 N1 C26 C25 3.03(16)
Rh1 N1 C26 C25 -174.31(8)
C22 N1 C26 C27 -175.66(10)
Rh1 N1 C26 C27 7.00(11)
C24 C25 C26 N1 -1.64(17)
C24 C25 C26 C27 176.86(11)
N1 C26 C27 C28 173.41(10)
C25 C26 C27 C28 -5.18(18)
N1 C26 C27 C32 -3.45(13)
C25 C26 C27 C32 177.96(11)
C32 C27 C28 C29 0.59(18)
C26 C27 C28 C29 -176.11(12)
C27 C28 C29 C30 0.9(2)
C28 C29 C30 C31 -0.6(2)
C29 C30 C31 C32 -1.3(2)
C30 C31 C32 C27 2.77(18)
C30 C31 C32 Rh1 178.51(10)
C28 C27 C32 C31 -2.42(17)
C26 C27 C32 C31 174.52(10)
C28 C27 C32 Rh1 -178.63(9)
C26 C27 C32 Rh1 -1.69(12)
N1 Rh1 C32 C31 -171.80(11)
C1 Rh1 C32 C31 8.86(12)
C2 Rh1 C32 C31 40.91(11)
C3 Rh1 C32 C31 79.09(11)
C9 Rh1 C32 C31 29.42(19)
S1 Rh1 C32 C31 -72.99(10)
C4 Rh1 C32 C31 96.88(12)
N1 Rh1 C32 C27 4.07(8)
C1 Rh1 C32 C27 -175.27(7)
C2 Rh1 C32 C27 -143.22(8)
C3 Rh1 C32 C27 -105.04(8)
C9 Rh1 C32 C27 -154.71(10)
S1 Rh1 C32 C27 102.88(8)
C4 Rh1 C32 C27 -87.25(10)
